data_1515761
loop_
_publ_author_name
'Scales, Emma'
'Sorace, Lorenzo'
'Dei, Andrea'
'Caneschi, Andrea'
'Muryn, Christopher A.'
'Collison, David'
'McInnes, Eric J. L.'

_publ_section_title
;
 Low-valent vanadium catecholate clusters
;
_journal_issue 2
_journal_name_full 'Chemical Science'
_journal_page_first 221
_journal_paper_doi 10.1039/c0sc00142b
_journal_volume 1
_journal_year 2010
_chemical_formula_sum 'C70 H128 O23 V6'
_chemical_formula_weight 1643.36
_chemical_name_systematic
;
?
;
_space_group_IT_number 2
_symmetry_cell_setting triclinic
_symmetry_space_group_name_Hall '-P 1'
_symmetry_space_group_name_H-M 'P -1'
_atom_sites_solution_hydrogens geom
_atom_sites_solution_primary direct
_atom_sites_solution_secondary difmap
_audit_creation_method SHELXL-97
_cell_angle_alpha 96.27(3)
_cell_angle_beta 91.40(3)
_cell_angle_gamma 90.45(3)
_cell_formula_units_Z 1
_cell_length_a 11.232(2)
_cell_length_b 13.693(3)
_cell_length_c 14.106(3)
_cell_measurement_reflns_used 10272
_cell_measurement_temperature 150(2)
_cell_measurement_theta_max 65.999
_cell_measurement_theta_min 7.660
_cell_volume 2155.8(8)
_computing_cell_refinement 'Bruker SAINT'
_computing_data_collection 'Bruker APEX 2'
_computing_data_reduction 'Bruker SAINT'
_computing_molecular_graphics 'Bruker SAINT'
_computing_publication_material 'Bruker SHELXTL and local programs'
_computing_structure_refinement 'SHELXL-97 (Sheldrick, 1997)'
_computing_structure_solution 'SHELXS-97 (Sheldrick, 1990)'
_diffrn_ambient_temperature 150(2)
_diffrn_measured_fraction_theta_full 0.962
_diffrn_measured_fraction_theta_max 0.962
_diffrn_measurement_device_type 'Bruker APEX II CCD diffractometer'
_diffrn_measurement_method 'w/ rotation with narrow frames'
_diffrn_radiation_monochromator 'silicon 111'
_diffrn_radiation_source 'Daresbury SMX station 16.2'
_diffrn_radiation_type synchrotron
_diffrn_radiation_wavelength 0.79770
_diffrn_reflns_av_R_equivalents 0.0717
_diffrn_reflns_av_sigmaI/netI 0.0402
_diffrn_reflns_limit_h_max 13
_diffrn_reflns_limit_h_min -13
_diffrn_reflns_limit_k_max 16
_diffrn_reflns_limit_k_min -16
_diffrn_reflns_limit_l_max 16
_diffrn_reflns_limit_l_min -16
_diffrn_reflns_number 27728
_diffrn_reflns_theta_full 27.98
_diffrn_reflns_theta_max 27.98
_diffrn_reflns_theta_min 3.83
_exptl_absorpt_coefficient_mu 0.688
_exptl_absorpt_correction_T_max 0.9344
_exptl_absorpt_correction_T_min 0.8202
_exptl_absorpt_correction_type multi-scan
_exptl_absorpt_process_details sadabs
_exptl_crystal_colour brown
_exptl_crystal_density_diffrn 1.266
_exptl_crystal_density_method 'not measured'
_exptl_crystal_description block
_exptl_crystal_F_000 870
_exptl_crystal_size_max 0.30
_exptl_crystal_size_mid 0.25
_exptl_crystal_size_min 0.10
_refine_diff_density_max 0.744
_refine_diff_density_min -0.591
_refine_diff_density_rms 0.090
_refine_ls_extinction_method none
_refine_ls_goodness_of_fit_ref 1.033
_refine_ls_hydrogen_treatment mixed
_refine_ls_matrix_type full
_refine_ls_number_parameters 506
_refine_ls_number_reflns 7070
_refine_ls_number_restraints 25
_refine_ls_restrained_S_all 1.041
_refine_ls_R_factor_all 0.0567
_refine_ls_R_factor_gt 0.0550
_refine_ls_shift/su_max 0.001
_refine_ls_shift/su_mean 0.000
_refine_ls_structure_factor_coef Fsqd
_refine_ls_weighting_details 'calc w=1/[\s^2^(Fo^2^)+(0.1057P)^2^+2.2814P] where P=(Fo^2^+2Fc^2^)/3'
_refine_ls_weighting_scheme calc
_refine_ls_wR_factor_gt 0.1518
_refine_ls_wR_factor_ref 0.1540
_reflns_number_gt 6648
_reflns_number_total 7070
_reflns_threshold_expression >2sigma(I)
_cod_data_source_file c0sc00142b.txt
_cod_data_source_block test2pb1a
_cod_original_cell_volume 2155.9(7)
_cod_original_sg_symbol_H-M P-1
_cod_database_code 1515761

loop_
_symmetry_equiv_pos_as_xyz
'x, y, z'
'-x, -y, -z'

loop_
_atom_site_label
_atom_site_type_symbol
_atom_site_fract_x
_atom_site_fract_y
_atom_site_fract_z
_atom_site_U_iso_or_equiv
_atom_site_adp_type
_atom_site_occupancy
_atom_site_symmetry_multiplicity
_atom_site_calc_flag
_atom_site_refinement_flags
_atom_site_disorder_assembly
_atom_site_disorder_group
V1 V 0.32999(4) 0.54475(3) 0.44509(3) 0.01474(15) Uani 1 1 d . . .
V2 V 0.41886(4) 0.36249(3) 0.53577(3) 0.01383(15) Uani 1 1 d . . .
V3 V 0.45910(4) 0.57131(3) 0.64348(3) 0.01415(15) Uani 1 1 d . . .
O1 O 0.5000 0.5000 0.5000 0.0143(5) Uani 1 2 d S . .
O2 O 0.27029(15) 0.42161(13) 0.48814(12) 0.0181(4) Uani 1 1 d . . .
O3 O 0.31374(16) 0.61022(13) 0.57501(13) 0.0183(4) Uani 1 1 d . . .
O4 O 0.41866(16) 0.66058(13) 0.41178(12) 0.0172(4) Uani 1 1 d . . .
O5 O 0.37835(16) 0.47273(13) 0.32523(12) 0.0170(4) Uani 1 1 d . . .
O6 O 0.16376(18) 0.57726(15) 0.39462(15) 0.0279(5) Uani 1 1 d . . .
O7 O 0.46039(16) 0.30981(13) 0.40432(12) 0.0173(4) Uani 1 1 d . . .
O8 O 0.35578(16) 0.23367(13) 0.54082(13) 0.0201(4) Uani 1 1 d . . .
O9 O 0.38818(16) 0.44242(12) 0.66296(12) 0.0163(4) Uani 1 1 d . . .
O10 O 0.40944(17) 0.60601(13) 0.77128(12) 0.0205(4) Uani 1 1 d . . .
C1 C 0.4130(2) 0.21772(18) 0.37986(18) 0.0176(5) Uani 1 1 d . . .
C2 C 0.3571(2) 0.17707(18) 0.45578(18) 0.0187(5) Uani 1 1 d . . .
C3 C 0.3079(2) 0.0816(2) 0.4395(2) 0.0234(6) Uani 1 1 d . . .
C4 C 0.3148(3) 0.0339(2) 0.3468(2) 0.0287(6) Uani 1 1 d . . .
H4 H 0.2824 -0.0291 0.3349 0.034 Uiso 1 1 calc R . .
C5 C 0.3671(3) 0.0747(2) 0.2712(2) 0.0302(7) Uani 1 1 d . A .
C6 C 0.4181(3) 0.1686(2) 0.2898(2) 0.0247(6) Uani 1 1 d . . .
H6 H 0.4552 0.1976 0.2415 0.030 Uiso 1 1 calc R . .
C7 C 0.2514(3) 0.0334(2) 0.5211(2) 0.0288(6) Uani 1 1 d . . .
C8 C 0.1490(3) 0.0957(2) 0.5635(3) 0.0379(8) Uani 1 1 d . . .
H8B H 0.1795 0.1584 0.5911 0.057 Uiso 1 1 calc R . .
H8C H 0.1120 0.0626 0.6119 0.057 Uiso 1 1 calc R . .
H8A H 0.0912 0.1050 0.5141 0.057 Uiso 1 1 calc R . .
C9 C 0.3475(3) 0.0221(3) 0.5982(2) 0.0388(8) Uani 1 1 d . . .
H9A H 0.4107 -0.0179 0.5712 0.058 Uiso 1 1 calc R . .
H9C H 0.3133 -0.0087 0.6493 0.058 Uiso 1 1 calc R . .
H9B H 0.3787 0.0856 0.6224 0.058 Uiso 1 1 calc R . .
C10 C 0.2009(3) -0.0696(2) 0.4861(3) 0.0432(8) Uani 1 1 d . . .
H10A H 0.1421 -0.0645 0.4364 0.065 Uiso 1 1 calc R . .
H10C H 0.1649 -0.0973 0.5383 0.065 Uiso 1 1 calc R . .
H10B H 0.2642 -0.1111 0.4619 0.065 Uiso 1 1 calc R . .
C11 C 0.3700(4) 0.0173(2) 0.1716(2) 0.0419(8) Uani 1 1 d . . .
C12X C 0.4152(10) 0.0811(5) 0.0940(4) 0.068(2) Uani 0.655(6) 1 d PU A 1
H12A H 0.3990 0.0472 0.0317 0.101 Uiso 0.655(6) 1 calc PR A 1
H12C H 0.4994 0.0924 0.1028 0.101 Uiso 0.655(6) 1 calc PR A 1
H12B H 0.3748 0.1430 0.0997 0.101 Uiso 0.655(6) 1 calc PR A 1
C13X C 0.2382(8) -0.0065(7) 0.1328(5) 0.081(2) Uani 0.655(6) 1 d PU A 1
H13A H 0.1961 0.0538 0.1290 0.122 Uiso 0.655(6) 1 calc PR A 1
H13C H 0.1981 -0.0452 0.1754 0.122 Uiso 0.655(6) 1 calc PR A 1
H13B H 0.2404 -0.0425 0.0706 0.122 Uiso 0.655(6) 1 calc PR A 1
C14X C 0.4392(8) -0.0714(5) 0.1702(4) 0.066(2) Uani 0.655(6) 1 d PU A 1
H14A H 0.4455 -0.1009 0.1056 0.099 Uiso 0.655(6) 1 calc PR A 1
H14B H 0.4006 -0.1166 0.2072 0.099 Uiso 0.655(6) 1 calc PR A 1
H14C H 0.5173 -0.0556 0.1968 0.099 Uiso 0.655(6) 1 calc PR A 1
C12Y C 0.3276(17) 0.0740(10) 0.1041(8) 0.059(3) Uani 0.345(6) 1 d PU A 2
H12E H 0.3333 0.0384 0.0419 0.088 Uiso 0.345(6) 1 calc PR A 2
H12F H 0.3740 0.1335 0.1070 0.088 Uiso 0.345(6) 1 calc PR A 2
H12D H 0.2458 0.0899 0.1162 0.088 Uiso 0.345(6) 1 calc PR A 2
C13Y C 0.2850(18) -0.0755(12) 0.1695(10) 0.084(4) Uani 0.345(6) 1 d PU A 2
H13D H 0.2118 -0.0565 0.1998 0.126 Uiso 0.345(6) 1 calc PR A 2
H13F H 0.3231 -0.1246 0.2029 0.126 Uiso 0.345(6) 1 calc PR A 2
H13E H 0.2685 -0.1016 0.1045 0.126 Uiso 0.345(6) 1 calc PR A 2
C14Y C 0.5183(17) 0.0068(13) 0.1524(9) 0.089(4) Uani 0.345(6) 1 d PU A 2
H14D H 0.5310 -0.0078 0.0853 0.134 Uiso 0.345(6) 1 calc PR A 2
H14E H 0.5498 -0.0452 0.1857 0.134 Uiso 0.345(6) 1 calc PR A 2
H14F H 0.5580 0.0675 0.1754 0.134 Uiso 0.345(6) 1 calc PR A 2
C15 C 0.3401(2) 0.44177(19) 0.75146(16) 0.0159(5) Uani 1 1 d . . .
C16 C 0.3532(2) 0.53182(18) 0.80988(17) 0.0164(5) Uani 1 1 d . . .
C17 C 0.3084(2) 0.53962(19) 0.90256(18) 0.0195(5) Uani 1 1 d . . .
C18 C 0.2504(2) 0.4568(2) 0.93014(18) 0.0216(6) Uani 1 1 d . . .
H18 H 0.2198 0.4611 0.9911 0.026 Uiso 1 1 calc R . .
C19 C 0.2354(2) 0.3681(2) 0.87175(18) 0.0206(6) Uani 1 1 d . . .
C20 C 0.2830(2) 0.36181(19) 0.78047(18) 0.0192(5) Uani 1 1 d . . .
H20 H 0.2759 0.3038 0.7398 0.023 Uiso 1 1 calc R . .
C21 C 0.3245(3) 0.6357(2) 0.96964(19) 0.0250(6) Uani 1 1 d . . .
C24 C 0.4575(3) 0.6577(2) 0.9871(2) 0.0350(7) Uani 1 1 d . . .
H24B H 0.4941 0.6045 1.0155 0.053 Uiso 1 1 calc R . .
H24C H 0.4677 0.7174 1.0292 0.053 Uiso 1 1 calc R . .
H24A H 0.4941 0.6652 0.9275 0.053 Uiso 1 1 calc R . .
C23 C 0.2645(3) 0.7212(2) 0.9252(2) 0.0361(7) Uani 1 1 d . . .
H23A H 0.2973 0.7271 0.8639 0.054 Uiso 1 1 calc R . .
H23C H 0.2784 0.7812 0.9661 0.054 Uiso 1 1 calc R . .
H23B H 0.1804 0.7087 0.9180 0.054 Uiso 1 1 calc R . .
C22 C 0.2690(4) 0.6278(3) 1.0668(2) 0.0429(8) Uani 1 1 d . . .
H22A H 0.1858 0.6119 1.0578 0.064 Uiso 1 1 calc R . .
H22C H 0.2783 0.6894 1.1059 0.064 Uiso 1 1 calc R . .
H22B H 0.3081 0.5772 1.0974 0.064 Uiso 1 1 calc R . .
C25 C 0.1707(3) 0.2783(2) 0.9037(2) 0.0273(6) Uani 1 1 d . . .
C26 C 0.1370(4) 0.2933(3) 1.0087(2) 0.0528(10) Uani 1 1 d . . .
H26C H 0.2074 0.3081 1.0478 0.079 Uiso 1 1 calc R . .
H26A H 0.1003 0.2343 1.0259 0.079 Uiso 1 1 calc R . .
H26B H 0.0822 0.3467 1.0184 0.079 Uiso 1 1 calc R . .
C27 C 0.0573(3) 0.2563(3) 0.8418(3) 0.0423(8) Uani 1 1 d . . .
H27B H 0.0181 0.1991 0.8604 0.063 Uiso 1 1 calc R . .
H27A H 0.0780 0.2448 0.7760 0.063 Uiso 1 1 calc R . .
H27C H 0.0048 0.3114 0.8504 0.063 Uiso 1 1 calc R . .
C28 C 0.2512(3) 0.1878(2) 0.8895(3) 0.0407(8) Uani 1 1 d . . .
H28C H 0.3219 0.1991 0.9289 0.061 Uiso 1 1 calc R . .
H28A H 0.2726 0.1765 0.8238 0.061 Uiso 1 1 calc R . .
H28B H 0.2092 0.1314 0.9070 0.061 Uiso 1 1 calc R . .
C29 C 0.1620(2) 0.4116(2) 0.5376(2) 0.0254(6) Uani 1 1 d . . .
H29C H 0.1653 0.4536 0.5968 0.038 Uiso 1 1 calc R . .
H29B H 0.1520 0.3446 0.5503 0.038 Uiso 1 1 calc R . .
H29A H 0.0960 0.4300 0.4991 0.038 Uiso 1 1 calc R . .
C30 C 0.2590(3) 0.7023(2) 0.6019(2) 0.0334(7) Uani 1 1 d . . .
H30B H 0.2966 0.7523 0.5701 0.050 Uiso 1 1 calc R . .
H30C H 0.2676 0.7185 0.6697 0.050 Uiso 1 1 calc R . .
H30A H 0.1759 0.6980 0.5840 0.050 Uiso 1 1 calc R . .
C33 C 0.4102(3) 0.7052(2) 0.3247(2) 0.0265(6) Uani 1 1 d . . .
H33A H 0.4140 0.6554 0.2715 0.040 Uiso 1 1 calc R . .
H33C H 0.4750 0.7510 0.3225 0.040 Uiso 1 1 calc R . .
H33B H 0.3361 0.7392 0.3218 0.040 Uiso 1 1 calc R . .
C31 C 0.3077(3) 0.4224(2) 0.2496(2) 0.0284(6) Uani 1 1 d . . .
H31A H 0.2733 0.3644 0.2706 0.043 Uiso 1 1 calc R . .
H31B H 0.3569 0.4043 0.1959 0.043 Uiso 1 1 calc R . .
H31C H 0.2454 0.4647 0.2313 0.043 Uiso 1 1 calc R . .
C32 C 0.1152(3) 0.6660(3) 0.3683(4) 0.0571(11) Uani 1 1 d . . .
H32C H 0.1556 0.7209 0.4036 0.086 Uiso 1 1 calc R . .
H32B H 0.0319 0.6683 0.3821 0.086 Uiso 1 1 calc R . .
H32A H 0.1251 0.6690 0.3012 0.086 Uiso 1 1 calc R . .
O1S O 0.0962(3) 0.2397(3) 0.3388(4) 0.1021(15) Uani 1 1 d . B 1
H1S H 0.1679 0.2307 0.3331 0.153 Uiso 1 1 calc R B 1
C1S C 0.0357(5) 0.1648(4) 0.2904(5) 0.0889(17) Uani 1 1 d . . .
H1SC H 0.0249 0.1135 0.3307 0.133 Uiso 1 1 calc R B 1
H1SA H 0.0795 0.1400 0.2355 0.133 Uiso 1 1 calc R B 1
H1SB H -0.0406 0.1873 0.2703 0.133 Uiso 1 1 calc R B 1
O2S O 1.0255(2) 0.43215(19) 0.32719(17) 0.0409(6) Uani 1 1 d D . .
C2S C 0.9633(4) 0.4335(4) 0.2390(3) 0.0588(11) Uani 1 1 d . . .
H2SC H 0.9489 0.5003 0.2276 0.088 Uiso 1 1 calc R . .
H2SA H 0.8886 0.3992 0.2409 0.088 Uiso 1 1 calc R . .
H2SB H 1.0100 0.4019 0.1887 0.088 Uiso 1 1 calc R . .
H2S H 1.061(4) 0.370(2) 0.323(4) 0.073(15) Uiso 1 1 d D . .
H6W H 0.121(4) 0.525(4) 0.367(3) 0.066(14) Uiso 1 1 d . . .

loop_
_atom_site_aniso_label
_atom_site_aniso_U_11
_atom_site_aniso_U_22
_atom_site_aniso_U_33
_atom_site_aniso_U_23
_atom_site_aniso_U_13
_atom_site_aniso_U_12
V1 0.0196(3) 0.0140(2) 0.0105(2) 0.00000(17) 0.00271(17) -0.00106(17)
V2 0.0201(3) 0.0115(2) 0.0093(2) -0.00165(17) 0.00307(17) -0.00185(17)
V3 0.0201(3) 0.0135(2) 0.0086(2) -0.00032(17) 0.00395(17) -0.00202(17)
O1 0.0174(12) 0.0147(12) 0.0104(12) -0.0010(9) 0.0027(9) -0.0027(10)
O2 0.0198(9) 0.0204(9) 0.0140(9) 0.0010(7) 0.0035(7) -0.0044(7)
O3 0.0220(9) 0.0164(9) 0.0157(9) -0.0023(7) 0.0058(7) 0.0022(7)
O4 0.0232(9) 0.0161(9) 0.0131(9) 0.0044(7) 0.0033(7) -0.0002(7)
O5 0.0236(9) 0.0173(9) 0.0094(8) -0.0012(7) -0.0011(7) -0.0022(7)
O6 0.0272(10) 0.0251(11) 0.0307(11) 0.0011(9) -0.0084(8) 0.0048(8)
O7 0.0265(9) 0.0132(9) 0.0114(9) -0.0026(7) 0.0048(7) -0.0034(7)
O8 0.0291(10) 0.0155(9) 0.0150(9) -0.0016(7) 0.0054(7) -0.0054(7)
O9 0.0244(9) 0.0146(9) 0.0096(8) -0.0006(7) 0.0064(7) -0.0033(7)
O10 0.0306(10) 0.0177(9) 0.0124(9) -0.0023(7) 0.0064(7) -0.0037(8)
C1 0.0249(13) 0.0117(12) 0.0158(13) -0.0011(10) 0.0009(10) -0.0019(10)
C2 0.0245(13) 0.0159(12) 0.0149(13) -0.0015(10) 0.0002(10) 0.0013(10)
C3 0.0255(14) 0.0186(13) 0.0258(15) 0.0013(11) 0.0007(11) -0.0030(11)
C4 0.0407(17) 0.0138(13) 0.0300(16) -0.0046(11) -0.0001(13) -0.0064(12)
C5 0.0463(18) 0.0202(14) 0.0226(15) -0.0049(12) 0.0002(13) -0.0004(12)
C6 0.0357(15) 0.0198(14) 0.0188(14) 0.0012(11) 0.0059(11) -0.0009(11)
C7 0.0332(15) 0.0221(14) 0.0316(16) 0.0046(12) 0.0043(12) -0.0060(12)
C8 0.0388(18) 0.0337(17) 0.0424(19) 0.0062(14) 0.0155(14) -0.0067(14)
C9 0.0448(18) 0.0375(18) 0.0374(18) 0.0191(14) 0.0011(14) -0.0076(14)
C10 0.054(2) 0.0272(17) 0.049(2) 0.0080(15) 0.0085(16) -0.0152(15)
C11 0.075(2) 0.0268(16) 0.0217(16) -0.0076(13) 0.0032(15) 0.0010(16)
C12X 0.135(7) 0.045(3) 0.021(3) -0.007(2) 0.003(4) 0.005(4)
C13X 0.105(5) 0.089(5) 0.040(3) -0.033(3) -0.013(3) 0.001(4)
C14X 0.136(7) 0.046(3) 0.013(2) -0.011(2) 0.004(3) 0.057(4)
C12Y 0.103(7) 0.055(5) 0.014(4) -0.011(4) -0.009(5) 0.007(6)
C13Y 0.139(8) 0.070(7) 0.035(6) -0.025(5) -0.006(6) -0.025(7)
C14Y 0.144(9) 0.081(7) 0.035(5) -0.028(5) -0.003(6) 0.060(7)
C15 0.0198(12) 0.0214(13) 0.0062(11) 0.0004(9) 0.0040(9) 0.0010(10)
C16 0.0187(12) 0.0174(12) 0.0133(12) 0.0021(10) 0.0018(9) -0.0017(10)
C17 0.0225(13) 0.0228(14) 0.0126(12) -0.0010(10) 0.0010(10) 0.0024(10)
C18 0.0257(14) 0.0290(14) 0.0104(12) 0.0029(10) 0.0053(10) 0.0001(11)
C19 0.0214(13) 0.0258(14) 0.0156(13) 0.0058(11) 0.0031(10) -0.0003(11)
C20 0.0241(13) 0.0200(13) 0.0132(12) 0.0009(10) 0.0008(10) -0.0010(10)
C21 0.0326(15) 0.0273(15) 0.0138(13) -0.0052(11) 0.0041(11) 0.0003(12)
C24 0.0355(17) 0.0382(17) 0.0275(16) -0.0133(13) -0.0029(13) -0.0024(13)
C23 0.0493(19) 0.0299(16) 0.0261(16) -0.0108(13) 0.0008(13) 0.0091(14)
C22 0.065(2) 0.0442(19) 0.0168(15) -0.0124(13) 0.0127(14) -0.0067(17)
C25 0.0319(15) 0.0319(15) 0.0189(14) 0.0069(12) 0.0048(11) -0.0064(12)
C26 0.076(3) 0.055(2) 0.0285(19) 0.0087(16) 0.0183(18) -0.024(2)
C27 0.0336(17) 0.049(2) 0.046(2) 0.0142(16) 0.0007(15) -0.0135(15)
C28 0.048(2) 0.0348(17) 0.043(2) 0.0198(15) 0.0050(15) -0.0035(15)
C29 0.0179(13) 0.0350(16) 0.0245(14) 0.0077(12) 0.0053(11) -0.0035(11)
C30 0.0427(18) 0.0264(15) 0.0298(16) -0.0047(12) 0.0037(13) 0.0173(13)
C33 0.0285(14) 0.0325(15) 0.0208(14) 0.0137(12) 0.0001(11) 0.0003(12)
C31 0.0283(15) 0.0352(16) 0.0184(14) -0.0101(12) -0.0038(11) -0.0005(12)
C32 0.0314(18) 0.046(2) 0.100(3) 0.037(2) -0.0037(19) 0.0048(16)
O1S 0.062(2) 0.072(2) 0.174(4) 0.031(3) -0.043(2) -0.0054(18)
C1S 0.091(4) 0.076(4) 0.095(4) -0.009(3) -0.005(3) 0.019(3)
O2S 0.0295(11) 0.0478(14) 0.0419(14) -0.0087(11) -0.0065(10) -0.0018(10)
C2S 0.049(2) 0.078(3) 0.043(2) -0.019(2) -0.0157(18) 0.012(2)

loop_
_atom_type_symbol
_atom_type_description
_atom_type_scat_dispersion_real
_atom_type_scat_dispersion_imag
_atom_type_scat_source
C C 0.0033 0.0016 'International Tables Vol C Tables 4.2.6.8 and 6.1.1.4'
H H 0.0000 0.0000 'International Tables Vol C Tables 4.2.6.8 and 6.1.1.4'
O O 0.0106 0.0060 'International Tables Vol C Tables 4.2.6.8 and 6.1.1.4'
V V 0.3005 0.5294 'International Tables Vol C Tables 4.2.6.8 and 6.1.1.4'

loop_
_geom_angle_atom_site_label_1
_geom_angle_atom_site_label_2
_geom_angle_atom_site_label_3
_geom_angle
_geom_angle_site_symmetry_1
_geom_angle_site_symmetry_3
O5 V1 O3 168.32(8) . .
O5 V1 O2 90.11(8) . .
O3 V1 O2 89.46(8) . .
O5 V1 O4 89.08(8) . .
O3 V1 O4 89.17(8) . .
O2 V1 O4 169.26(8) . .
O5 V1 O6 94.69(8) . .
O3 V1 O6 96.99(9) . .
O2 V1 O6 91.38(9) . .
O4 V1 O6 99.35(9) . .
O5 V1 O1 84.73(6) . .
O3 V1 O1 83.61(6) . .
O2 V1 O1 84.44(6) . .
O4 V1 O1 84.82(6) . .
O6 V1 O1 175.78(6) . .
O5 V1 V3 38.90(6) . 2_666
O3 V1 V3 129.42(6) . 2_666
O2 V1 V3 88.34(6) . 2_666
O4 V1 V3 84.31(6) . 2_666
O6 V1 V3 133.57(6) . 2_666
O1 V1 V3 45.892(19) . 2_666
O5 V1 V2 87.94(6) . 2_666
O3 V1 V2 83.40(6) . 2_666
O2 V1 V2 129.95(6) . 2_666
O4 V1 V2 39.32(6) . 2_666
O6 V1 V2 138.62(6) . 2_666
O1 V1 V2 45.579(17) . 2_666
V3 V1 V2 60.75(2) 2_666 2_666
O8 V2 O7 83.49(8) . .
O8 V2 O4 97.64(8) . 2_666
O7 V2 O4 93.09(8) . 2_666
O8 V2 O2 96.90(8) . .
O7 V2 O2 91.24(8) . .
O4 V2 O2 165.20(8) 2_666 .
O8 V2 O9 107.85(8) . .
O7 V2 O9 168.59(7) . .
O4 V2 O9 86.66(8) 2_666 .
O2 V2 O9 86.31(8) . .
O8 V2 O1 168.36(6) . .
O7 V2 O1 84.88(6) . .
O4 V2 O1 83.36(6) 2_666 .
O2 V2 O1 82.95(6) . .
O9 V2 O1 83.77(6) . .
O8 V2 V1 134.80(6) . 2_666
O7 V2 V1 87.06(6) . 2_666
O4 V2 V1 38.83(5) 2_666 2_666
O2 V2 V1 127.48(5) . 2_666
O9 V2 V1 85.61(6) . 2_666
O1 V2 V1 44.60(2) . 2_666
O10 V3 O9 82.89(8) . .
O10 V3 O5 97.54(8) . 2_666
O9 V3 O5 92.16(8) . 2_666
O10 V3 O3 98.57(8) . .
O9 V3 O3 91.96(8) . .
O5 V3 O3 163.74(8) 2_666 .
O10 V3 O7 109.10(8) . 2_666
O9 V3 O7 168.01(7) . 2_666
O5 V3 O7 86.46(8) 2_666 2_666
O3 V3 O7 86.25(8) . 2_666
O10 V3 O1 167.67(6) . .
O9 V3 O1 84.78(6) . .
O5 V3 O1 82.79(6) 2_666 .
O3 V3 O1 81.93(6) . .
O7 V3 O1 83.23(6) 2_666 .
O10 V3 V1 134.04(6) . 2_666
O9 V3 V1 86.58(6) . 2_666
O5 V3 V1 38.23(5) 2_666 2_666
O3 V3 V1 126.47(6) . 2_666
O7 V3 V1 84.98(6) 2_666 2_666
O1 V3 V1 44.62(2) . 2_666
V1 O1 V1 180.0 . 2_666
V1 O1 V2 89.82(3) . 2_666
V1 O1 V2 90.18(3) 2_666 2_666
V1 O1 V2 90.18(3) . .
V1 O1 V2 89.82(3) 2_666 .
V2 O1 V2 180.0 2_666 .
V1 O1 V3 89.49(3) . 2_666
V1 O1 V3 90.51(3) 2_666 2_666
V2 O1 V3 89.83(3) 2_666 2_666
V2 O1 V3 90.17(3) . 2_666
V1 O1 V3 90.51(3) . .
V1 O1 V3 89.49(3) 2_666 .
V2 O1 V3 90.17(3) 2_666 .
V2 O1 V3 89.83(3) . .
V3 O1 V3 180.00(2) 2_666 .
C29 O2 V1 125.07(17) . .
C29 O2 V2 119.23(16) . .
V1 O2 V2 102.27(8) . .
C30 O3 V1 126.98(17) . .
C30 O3 V3 120.64(17) . .
V1 O3 V3 103.75(8) . .
C33 O4 V1 127.57(17) . .
C33 O4 V2 117.52(16) . 2_666
V1 O4 V2 101.85(8) . 2_666
C31 O5 V1 129.97(17) . .
C31 O5 V3 121.56(16) . 2_666
V1 O5 V3 102.87(8) . 2_666
C32 O6 V1 131.6(2) . .
C32 O6 H6W 110(3) . .
V1 O6 H6W 115(3) . .
C1 O7 V2 111.60(15) . .
C1 O7 V3 145.95(16) . 2_666
V2 O7 V3 101.71(8) . 2_666
C2 O8 V2 113.29(16) . .
C15 O9 V3 112.73(15) . .
C15 O9 V2 145.65(16) . .
V3 O9 V2 101.62(8) . .
C16 O10 V3 113.94(15) . .
O7 C1 C6 123.4(2) . .
O7 C1 C2 114.1(2) . .
C6 C1 C2 122.5(2) . .
O8 C2 C3 124.1(2) . .
O8 C2 C1 116.8(2) . .
C3 C2 C1 119.0(2) . .
C4 C3 C2 116.8(3) . .
C4 C3 C7 122.6(2) . .
C2 C3 C7 120.5(2) . .
C5 C4 C3 124.3(3) . .
C5 C4 H4 117.8 . .
C3 C4 H4 117.8 . .
C4 C5 C6 117.8(3) . .
C4 C5 C11 120.8(3) . .
C6 C5 C11 121.4(3) . .
C1 C6 C5 119.5(3) . .
C1 C6 H6 120.2 . .
C5 C6 H6 120.2 . .
C8 C7 C9 110.1(3) . .
C8 C7 C3 110.7(2) . .
C9 C7 C3 108.8(2) . .
C8 C7 C10 107.8(3) . .
C9 C7 C10 108.0(3) . .
C3 C7 C10 111.4(3) . .
C7 C8 H8B 109.5 . .
C7 C8 H8C 109.5 . .
H8B C8 H8C 109.5 . .
C7 C8 H8A 109.5 . .
H8B C8 H8A 109.5 . .
H8C C8 H8A 109.5 . .
C7 C9 H9A 109.5 . .
C7 C9 H9C 109.5 . .
H9A C9 H9C 109.5 . .
C7 C9 H9B 109.5 . .
H9A C9 H9B 109.5 . .
H9C C9 H9B 109.5 . .
C7 C10 H10A 109.5 . .
C7 C10 H10C 109.5 . .
H10A C10 H10C 109.5 . .
C7 C10 H10B 109.5 . .
H10A C10 H10B 109.5 . .
H10C C10 H10B 109.5 . .
C12Y C11 C14X 135.3(6) . .
C12Y C11 C5 110.3(6) . .
C14X C11 C5 112.6(3) . .
C12Y C11 C12X 39.2(7) . .
C14X C11 C12X 109.9(5) . .
C5 C11 C12X 112.8(3) . .
C12Y C11 C13Y 107.6(10) . .
C14X C11 C13Y 69.7(8) . .
C5 C11 C13Y 108.6(5) . .
C12X C11 C13Y 134.2(6) . .
C12Y C11 C13X 64.0(8) . .
C14X C11 C13X 111.0(5) . .
C5 C11 C13X 109.7(4) . .
C12X C11 C13X 100.3(5) . .
C13Y C11 C13X 46.1(7) . .
C12Y C11 C14Y 105.3(10) . .
C14X C11 C14Y 53.5(7) . .
C5 C11 C14Y 102.6(5) . .
C12X C11 C14Y 66.5(7) . .
C13Y C11 C14Y 122.1(9) . .
C13X C11 C14Y 147.6(5) . .
C11 C12X H12A 109.5 . .
C11 C12X H12C 109.5 . .
C11 C12X H12B 109.5 . .
C11 C13X H13A 109.5 . .
C11 C13X H13C 109.5 . .
C11 C13X H13B 109.5 . .
C11 C14X H14A 109.5 . .
C11 C14X H14B 109.5 . .
C11 C14X H14C 109.5 . .
C11 C12Y H12E 109.5 . .
C11 C12Y H12F 109.5 . .
H12E C12Y H12F 109.5 . .
C11 C12Y H12D 109.5 . .
H12E C12Y H12D 109.5 . .
H12F C12Y H12D 109.5 . .
C11 C13Y H13D 109.5 . .
C11 C13Y H13F 109.5 . .
H13D C13Y H13F 109.5 . .
C11 C13Y H13E 109.5 . .
H13D C13Y H13E 109.5 . .
H13F C13Y H13E 109.5 . .
C11 C14Y H14D 109.5 . .
C11 C14Y H14E 109.5 . .
H14D C14Y H14E 109.5 . .
C11 C14Y H14F 109.5 . .
H14D C14Y H14F 109.5 . .
H14E C14Y H14F 109.5 . .
C20 C15 O9 123.4(2) . .
C20 C15 C16 122.7(2) . .
O9 C15 C16 113.8(2) . .
O10 C16 C17 124.5(2) . .
O10 C16 C15 116.6(2) . .
C17 C16 C15 118.9(2) . .
C18 C17 C16 117.1(2) . .
C18 C17 C21 122.5(2) . .
C16 C17 C21 120.5(2) . .
C19 C18 C17 124.1(2) . .
C19 C18 H18 117.9 . .
C17 C18 H18 117.9 . .
C18 C19 C20 117.6(2) . .
C18 C19 C25 123.0(2) . .
C20 C19 C25 119.4(2) . .
C15 C20 C19 119.6(2) . .
C15 C20 H20 120.2 . .
C19 C20 H20 120.2 . .
C24 C21 C22 107.7(3) . .
C24 C21 C23 109.9(3) . .
C22 C21 C23 108.0(3) . .
C24 C21 C17 109.4(2) . .
C22 C21 C17 111.7(2) . .
C23 C21 C17 110.2(2) . .
C21 C24 H24B 109.5 . .
C21 C24 H24C 109.5 . .
H24B C24 H24C 109.5 . .
C21 C24 H24A 109.5 . .
H24B C24 H24A 109.5 . .
H24C C24 H24A 109.5 . .
C21 C23 H23A 109.5 . .
C21 C23 H23C 109.5 . .
H23A C23 H23C 109.5 . .
C21 C23 H23B 109.5 . .
H23A C23 H23B 109.5 . .
H23C C23 H23B 109.5 . .
C21 C22 H22A 109.5 . .
C21 C22 H22C 109.5 . .
H22A C22 H22C 109.5 . .
C21 C22 H22B 109.5 . .
H22A C22 H22B 109.5 . .
H22C C22 H22B 109.5 . .
C26 C25 C27 109.0(3) . .
C26 C25 C28 108.0(3) . .
C27 C25 C28 107.9(3) . .
C26 C25 C19 112.7(3) . .
C27 C25 C19 109.4(2) . .
C28 C25 C19 109.7(2) . .
C25 C26 H26C 109.5 . .
C25 C26 H26A 109.5 . .
H26C C26 H26A 109.5 . .
C25 C26 H26B 109.5 . .
H26C C26 H26B 109.5 . .
H26A C26 H26B 109.5 . .
C25 C27 H27B 109.5 . .
C25 C27 H27A 109.5 . .
H27B C27 H27A 109.5 . .
C25 C27 H27C 109.5 . .
H27B C27 H27C 109.5 . .
H27A C27 H27C 109.5 . .
C25 C28 H28C 109.5 . .
C25 C28 H28A 109.5 . .
H28C C28 H28A 109.5 . .
C25 C28 H28B 109.5 . .
H28C C28 H28B 109.5 . .
H28A C28 H28B 109.5 . .
O2 C29 H29C 109.5 . .
O2 C29 H29B 109.5 . .
H29C C29 H29B 109.5 . .
O2 C29 H29A 109.5 . .
H29C C29 H29A 109.5 . .
H29B C29 H29A 109.5 . .
O3 C30 H30B 109.5 . .
O3 C30 H30C 109.5 . .
H30B C30 H30C 109.5 . .
O3 C30 H30A 109.5 . .
H30B C30 H30A 109.5 . .
H30C C30 H30A 109.5 . .
O4 C33 H33A 109.5 . .
O4 C33 H33C 109.5 . .
H33A C33 H33C 109.5 . .
O4 C33 H33B 109.5 . .
H33A C33 H33B 109.5 . .
H33C C33 H33B 109.5 . .
O5 C31 H31A 109.5 . .
O5 C31 H31B 109.5 . .
H31A C31 H31B 109.5 . .
O5 C31 H31C 109.5 . .
H31A C31 H31C 109.5 . .
H31B C31 H31C 109.5 . .
O6 C32 H32C 109.5 . .
O6 C32 H32B 109.5 . .
H32C C32 H32B 109.5 . .
O6 C32 H32A 109.5 . .
H32C C32 H32A 109.5 . .
H32B C32 H32A 109.5 . .
C1S O1S H1S 109.5 . .
C2S O2S H2S 104(3) . .
O2S C2S H2SC 109.5 . .
O2S C2S H2SA 109.5 . .
H2SC C2S H2SA 109.5 . .
O2S C2S H2SB 109.5 . .
H2SC C2S H2SB 109.5 . .
H2SA C2S H2SB 109.5 . .

loop_
_geom_bond_atom_site_label_1
_geom_bond_atom_site_label_2
_geom_bond_distance
_geom_bond_site_symmetry_2
V1 O5 1.9533(18) .
V1 O3 1.9637(19) .
V1 O2 1.9716(19) .
V1 O4 1.9720(19) .
V1 O6 2.051(2) .
V1 O1 2.1614(7) .
V1 V3 3.0770(11) 2_666
V1 V2 3.0782(10) 2_666
V2 O8 1.9050(18) .
V2 O7 1.9829(18) .
V2 O4 1.9929(19) 2_666
V2 O2 1.9942(19) .
V2 O9 2.0355(18) .
V2 O1 2.1985(7) .
V2 V1 3.0783(10) 2_666
V3 O10 1.9113(18) .
V3 O9 1.9797(18) .
V3 O5 1.9819(19) 2_666
V3 O3 1.9829(19) .
V3 O7 2.0418(19) 2_666
V3 O1 2.2095(7) .
V3 V1 3.0771(11) 2_666
O1 V1 2.1615(7) 2_666
O1 V2 2.1985(7) 2_666
O1 V3 2.2094(7) 2_666
O2 C29 1.430(3) .
O3 C30 1.425(3) .
O4 C33 1.432(3) .
O4 V2 1.9930(19) 2_666
O5 C31 1.425(3) .
O5 V3 1.9819(19) 2_666
O6 C32 1.419(4) .
O6 H6W 0.91(5) .
O7 C1 1.370(3) .
O7 V3 2.0417(19) 2_666
O8 C2 1.356(3) .
O9 C15 1.373(3) .
O10 C16 1.362(3) .
C1 C6 1.374(4) .
C1 C2 1.417(4) .
C2 C3 1.408(4) .
C3 C4 1.400(4) .
C3 C7 1.536(4) .
C4 C5 1.396(4) .
C4 H4 0.9300 .
C5 C6 1.400(4) .
C5 C11 1.534(4) .
C6 H6 0.9300 .
C7 C8 1.532(4) .
C7 C9 1.535(4) .
C7 C10 1.542(4) .
C8 H8B 0.9600 .
C8 H8C 0.9600 .
C8 H8A 0.9600 .
C9 H9A 0.9600 .
C9 H9C 0.9600 .
C9 H9B 0.9600 .
C10 H10A 0.9600 .
C10 H10C 0.9600 .
C10 H10B 0.9600 .
C11 C12Y 1.372(13) .
C11 C14X 1.445(6) .
C11 C12X 1.566(8) .
C11 C13Y 1.580(16) .
C11 C13X 1.585(9) .
C11 C14Y 1.699(19) .
C12X H12A 0.9600 .
C12X H12C 0.9600 .
C12X H12B 0.9600 .
C13X H13A 0.9600 .
C13X H13C 0.9600 .
C13X H13B 0.9600 .
C14X H14A 0.9600 .
C14X H14B 0.9600 .
C14X H14C 0.9600 .
C12Y H12E 0.9600 .
C12Y H12F 0.9600 .
C12Y H12D 0.9600 .
C13Y H13D 0.9600 .
C13Y H13F 0.9600 .
C13Y H13E 0.9600 .
C14Y H14D 0.9600 .
C14Y H14E 0.9600 .
C14Y H14F 0.9600 .
C15 C20 1.370(4) .
C15 C16 1.411(4) .
C16 C17 1.406(4) .
C17 C18 1.399(4) .
C17 C21 1.541(4) .
C18 C19 1.399(4) .
C18 H18 0.9300 .
C19 C20 1.400(4) .
C19 C25 1.538(4) .
C20 H20 0.9300 .
C21 C24 1.531(4) .
C21 C22 1.533(4) .
C21 C23 1.540(4) .
C24 H24B 0.9600 .
C24 H24C 0.9600 .
C24 H24A 0.9600 .
C23 H23A 0.9600 .
C23 H23C 0.9600 .
C23 H23B 0.9600 .
C22 H22A 0.9600 .
C22 H22C 0.9600 .
C22 H22B 0.9600 .
C25 C26 1.530(4) .
C25 C27 1.536(4) .
C25 C28 1.538(5) .
C26 H26C 0.9600 .
C26 H26A 0.9600 .
C26 H26B 0.9600 .
C27 H27B 0.9600 .
C27 H27A 0.9600 .
C27 H27C 0.9600 .
C28 H28C 0.9600 .
C28 H28A 0.9600 .
C28 H28B 0.9600 .
C29 H29C 0.9600 .
C29 H29B 0.9600 .
C29 H29A 0.9600 .
C30 H30B 0.9600 .
C30 H30C 0.9600 .
C30 H30A 0.9600 .
C33 H33A 0.9600 .
C33 H33C 0.9600 .
C33 H33B 0.9600 .
C31 H31A 0.9600 .
C31 H31B 0.9600 .
C31 H31C 0.9600 .
C32 H32C 0.9600 .
C32 H32B 0.9600 .
C32 H32A 0.9600 .
O1S C1S 1.339(7) .
O1S H1S 0.8200 .
C1S H1SC 0.9600 .
C1S H1SA 0.9600 .
C1S H1SB 0.9600 .
O2S C2S 1.414(4) .
O2S H2S 0.941(19) .
C2S H2SC 0.9600 .
C2S H2SA 0.9600 .
C2S H2SB 0.9600 .

loop_
_geom_hbond_atom_site_label_D
_geom_hbond_atom_site_label_H
_geom_hbond_atom_site_label_A
_geom_hbond_distance_DH
_geom_hbond_distance_HA
_geom_hbond_distance_DA
_geom_hbond_angle_DHA
_geom_hbond_site_symmetry_A
O2S H2S O1S 0.941(19) 1.86(2) 2.780(5) 164(4) 1_655
O6 H6W O2S 0.91(5) 1.69(5) 2.595(3) 171(4) 1_455

loop_
_geom_torsion_atom_site_label_1
_geom_torsion_atom_site_label_2
_geom_torsion_atom_site_label_3
_geom_torsion_atom_site_label_4
_geom_torsion
_geom_torsion_site_symmetry_1
_geom_torsion_site_symmetry_4
O5 V1 O1 V1 60(16) . 2_666
O3 V1 O1 V1 -119(16) . 2_666
O2 V1 O1 V1 151(16) . 2_666
O4 V1 O1 V1 -29(16) . 2_666
O6 V1 O1 V1 142(16) . 2_666
V3 V1 O1 V1 58(16) 2_666 2_666
V2 V1 O1 V1 -32(16) 2_666 2_666
O5 V1 O1 V2 92.29(6) . 2_666
O3 V1 O1 V2 -87.00(6) . 2_666
O2 V1 O1 V2 -177.08(5) . 2_666
O4 V1 O1 V2 2.74(5) . 2_666
O6 V1 O1 V2 174.6(9) . 2_666
V3 V1 O1 V2 89.83(3) 2_666 2_666
O5 V1 O1 V2 -87.71(6) . .
O3 V1 O1 V2 93.00(6) . .
O2 V1 O1 V2 2.92(5) . .
O4 V1 O1 V2 -177.26(5) . .
O6 V1 O1 V2 -5.4(9) . .
V3 V1 O1 V2 -90.17(3) 2_666 .
V2 V1 O1 V2 180.0 2_666 .
O5 V1 O1 V3 2.46(5) . 2_666
O3 V1 O1 V3 -176.83(5) . 2_666
O2 V1 O1 V3 93.09(6) . 2_666
O4 V1 O1 V3 -87.09(6) . 2_666
O6 V1 O1 V3 84.7(9) . 2_666
V2 V1 O1 V3 -89.83(3) 2_666 2_666
O5 V1 O1 V3 -177.54(5) . .
O3 V1 O1 V3 3.17(5) . .
O2 V1 O1 V3 -86.91(6) . .
O4 V1 O1 V3 92.91(6) . .
O6 V1 O1 V3 -95.3(9) . .
V3 V1 O1 V3 179.999(2) 2_666 .
V2 V1 O1 V3 90.17(3) 2_666 .
O8 V2 O1 V1 87.1(3) . .
O7 V2 O1 V1 89.00(6) . .
O4 V2 O1 V1 -177.28(5) 2_666 .
O2 V2 O1 V1 -2.90(5) . .
O9 V2 O1 V1 -89.93(6) . .
V1 V2 O1 V1 180.0 2_666 .
O8 V2 O1 V1 -92.9(3) . 2_666
O7 V2 O1 V1 -91.00(6) . 2_666
O4 V2 O1 V1 2.72(5) 2_666 2_666
O2 V2 O1 V1 177.10(5) . 2_666
O9 V2 O1 V1 90.07(6) . 2_666
O8 V2 O1 V2 18(22) . 2_666
O7 V2 O1 V2 20(22) . 2_666
O4 V2 O1 V2 114(22) 2_666 2_666
O2 V2 O1 V2 -72(22) . 2_666
O9 V2 O1 V2 -159(22) . 2_666
V1 V2 O1 V2 111(22) 2_666 2_666
O8 V2 O1 V3 -2.4(3) . 2_666
O7 V2 O1 V3 -0.49(5) . 2_666
O4 V2 O1 V3 93.23(6) 2_666 2_666
O2 V2 O1 V3 -92.38(6) . 2_666
O9 V2 O1 V3 -179.42(5) . 2_666
V1 V2 O1 V3 90.51(3) 2_666 2_666
O8 V2 O1 V3 177.6(3) . .
O7 V2 O1 V3 179.51(5) . .
O4 V2 O1 V3 -86.77(6) 2_666 .
O2 V2 O1 V3 87.62(6) . .
O9 V2 O1 V3 0.58(5) . .
V1 V2 O1 V3 -89.49(3) 2_666 .
O10 V3 O1 V1 90.1(3) . .
O9 V3 O1 V1 89.59(6) . .
O5 V3 O1 V1 -177.56(5) 2_666 .
O3 V3 O1 V1 -3.15(5) . .
O7 V3 O1 V1 -90.30(6) 2_666 .
V1 V3 O1 V1 180.0 2_666 .
O10 V3 O1 V1 -89.9(3) . 2_666
O9 V3 O1 V1 -90.42(6) . 2_666
O5 V3 O1 V1 2.43(5) 2_666 2_666
O3 V3 O1 V1 176.85(5) . 2_666
O7 V3 O1 V1 89.70(6) 2_666 2_666
O10 V3 O1 V2 179.9(3) . 2_666
O9 V3 O1 V2 179.41(5) . 2_666
O5 V3 O1 V2 -87.74(6) 2_666 2_666
O3 V3 O1 V2 86.67(6) . 2_666
O7 V3 O1 V2 -0.48(5) 2_666 2_666
V1 V3 O1 V2 -90.18(3) 2_666 2_666
O10 V3 O1 V2 -0.1(3) . .
O9 V3 O1 V2 -0.59(5) . .
O5 V3 O1 V2 92.26(6) 2_666 .
O3 V3 O1 V2 -93.33(6) . .
O7 V3 O1 V2 179.52(5) 2_666 .
V1 V3 O1 V2 89.82(3) 2_666 .
O10 V3 O1 V3 125(43) . 2_666
O9 V3 O1 V3 125(43) . 2_666
O5 V3 O1 V3 -142(43) 2_666 2_666
O3 V3 O1 V3 32(43) . 2_666
O7 V3 O1 V3 -55(43) 2_666 2_666
V1 V3 O1 V3 -145(43) 2_666 2_666
O5 V1 O2 C29 -138.85(19) . .
O3 V1 O2 C29 52.8(2) . .
O4 V1 O2 C29 135.5(4) . .
O6 V1 O2 C29 -44.2(2) . .
O1 V1 O2 C29 136.45(19) . .
V3 V1 O2 C29 -177.71(19) 2_666 .
V2 V1 O2 C29 133.73(18) 2_666 .
O5 V1 O2 V2 81.40(9) . .
O3 V1 O2 V2 -86.93(9) . .
O4 V1 O2 V2 -4.3(4) . .
O6 V1 O2 V2 176.09(8) . .
O1 V1 O2 V2 -3.30(6) . .
V3 V1 O2 V2 42.53(6) 2_666 .
V2 V1 O2 V2 -6.02(11) 2_666 .
O8 V2 O2 C29 52.27(19) . .
O7 V2 O2 C29 135.86(18) . .
O4 V2 O2 C29 -117.1(3) 2_666 .
O9 V2 O2 C29 -55.29(19) . .
O1 V2 O2 C29 -139.45(18) . .
V1 V2 O2 C29 -136.89(17) 2_666 .
O8 V2 O2 V1 -165.03(8) . .
O7 V2 O2 V1 -81.43(9) . .
O4 V2 O2 V1 25.6(3) 2_666 .
O9 V2 O2 V1 87.41(8) . .
O1 V2 O2 V1 3.25(6) . .
V1 V2 O2 V1 5.81(10) 2_666 .
O5 V1 O3 C30 140.2(4) . .
O2 V1 O3 C30 -131.9(2) . .
O4 V1 O3 C30 58.7(2) . .
O6 V1 O3 C30 -40.6(2) . .
O1 V1 O3 C30 143.6(2) . .
V3 V1 O3 C30 140.7(2) 2_666 .
V2 V1 O3 C30 97.7(2) 2_666 .
O5 V1 O3 V3 -7.1(4) . .
O2 V1 O3 V3 80.83(9) . .
O4 V1 O3 V3 -88.52(9) . .
O6 V1 O3 V3 172.16(9) . .
O1 V1 O3 V3 -3.63(6) . .
V3 V1 O3 V3 -6.58(11) 2_666 .
V2 V1 O3 V3 -49.52(7) 2_666 .
O10 V3 O3 C30 46.2(2) . .
O9 V3 O3 C30 129.3(2) . .
O5 V3 O3 C30 -126.1(3) 2_666 .
O7 V3 O3 C30 -62.6(2) 2_666 .
O1 V3 O3 C30 -146.3(2) . .
V1 V3 O3 C30 -143.54(18) 2_666 .
O10 V3 O3 V1 -163.98(8) . .
O9 V3 O3 V1 -80.87(9) . .
O5 V3 O3 V1 23.7(3) 2_666 .
O7 V3 O3 V1 87.25(9) 2_666 .
O1 V3 O3 V1 3.57(6) . .
V1 V3 O3 V1 6.32(11) 2_666 .
O5 V1 O4 C33 51.3(2) . .
O3 V1 O4 C33 -140.2(2) . .
O2 V1 O4 C33 137.1(4) . .
O6 V1 O4 C33 -43.3(2) . .
O1 V1 O4 C33 136.1(2) . .
V3 V1 O4 C33 90.0(2) 2_666 .
V2 V1 O4 C33 139.2(2) 2_666 .
O5 V1 O4 V2 -87.87(9) . 2_666
O3 V1 O4 V2 80.57(9) . 2_666
O2 V1 O4 V2 -2.1(4) . 2_666
O6 V1 O4 V2 177.52(8) . 2_666
O1 V1 O4 V2 -3.09(6) . 2_666
V3 V1 O4 V2 -49.19(6) 2_666 2_666
O3 V1 O5 C31 153.8(4) . .
O2 V1 O5 C31 65.9(2) . .
O4 V1 O5 C31 -124.8(2) . .
O6 V1 O5 C31 -25.5(2) . .
O1 V1 O5 C31 150.3(2) . .
V3 V1 O5 C31 153.2(3) 2_666 .
V2 V1 O5 C31 -164.1(2) 2_666 .
O3 V1 O5 V3 0.6(4) . 2_666
O2 V1 O5 V3 -87.22(9) . 2_666
O4 V1 O5 V3 82.07(9) . 2_666
O6 V1 O5 V3 -178.62(8) . 2_666
O1 V1 O5 V3 -2.82(6) . 2_666
V2 V1 O5 V3 42.75(7) 2_666 2_666
O5 V1 O6 C32 -105.7(3) . .
O3 V1 O6 C32 74.4(3) . .
O2 V1 O6 C32 164.1(3) . .
O4 V1 O6 C32 -15.9(3) . .
O1 V1 O6 C32 172.4(8) . .
V3 V1 O6 C32 -106.9(3) 2_666 .
V2 V1 O6 C32 -13.5(4) 2_666 .
O8 V2 O7 C1 7.32(16) . .
O4 V2 O7 C1 104.67(16) 2_666 .
O2 V2 O7 C1 -89.49(16) . .
O9 V2 O7 C1 -166.9(3) . .
O1 V2 O7 C1 -172.29(16) . .
V1 V2 O7 C1 143.04(16) 2_666 .
O8 V2 O7 V3 -179.85(9) . 2_666
O4 V2 O7 V3 -82.50(9) 2_666 2_666
O2 V2 O7 V3 83.35(9) . 2_666
O9 V2 O7 V3 5.9(4) . 2_666
O1 V2 O7 V3 0.54(6) . 2_666
V1 V2 O7 V3 -44.12(7) 2_666 2_666
O7 V2 O8 C2 -6.81(17) . .
O4 V2 O8 C2 -99.07(17) 2_666 .
O2 V2 O8 C2 83.66(17) . .
O9 V2 O8 C2 171.99(16) . .
O1 V2 O8 C2 -4.9(4) . .
V1 V2 O8 C2 -86.09(18) 2_666 .
O10 V3 O9 C15 0.93(16) . .
O5 V3 O9 C15 98.26(16) 2_666 .
O3 V3 O9 C15 -97.47(16) . .
O7 V3 O9 C15 -178.6(3) 2_666 .
O1 V3 O9 C15 -179.18(15) . .
V1 V3 O9 C15 136.10(15) 2_666 .
O10 V3 O9 V2 -179.24(9) . .
O5 V3 O9 V2 -81.91(9) 2_666 .
O3 V3 O9 V2 82.36(9) . .
O7 V3 O9 V2 1.2(4) 2_666 .
O1 V3 O9 V2 0.65(6) . .
V1 V3 O9 V2 -44.07(7) 2_666 .
O8 V2 O9 C15 -0.3(3) . .
O7 V2 O9 C15 173.7(3) . .
O4 V2 O9 C15 -97.3(3) 2_666 .
O2 V2 O9 C15 95.8(3) . .
O1 V2 O9 C15 179.1(3) . .
V1 V2 O9 C15 -136.2(3) 2_666 .
O8 V2 O9 V3 179.98(7) . .
O7 V2 O9 V3 -6.1(4) . .
O4 V2 O9 V3 83.01(9) 2_666 .
O2 V2 O9 V3 -83.95(8) . .
O1 V2 O9 V3 -0.66(6) . .
V1 V2 O9 V3 44.11(7) 2_666 .
O9 V3 O10 C16 -0.55(16) . .
O5 V3 O10 C16 -91.80(17) 2_666 .
O3 V3 O10 C16 90.37(17) . .
O7 V3 O10 C16 179.35(15) 2_666 .
O1 V3 O10 C16 -1.1(4) . .
V1 V3 O10 C16 -78.76(18) 2_666 .
V2 O7 C1 C6 173.2(2) . .
V3 O7 C1 C6 5.8(5) 2_666 .
V2 O7 C1 C2 -6.4(3) . .
V3 O7 C1 C2 -173.8(2) 2_666 .
V2 O8 C2 C3 -175.4(2) . .
V2 O8 C2 C1 5.2(3) . .
O7 C1 C2 O8 1.0(3) . .
C6 C1 C2 O8 -178.6(2) . .
O7 C1 C2 C3 -178.4(2) . .
C6 C1 C2 C3 2.0(4) . .
O8 C2 C3 C4 178.8(2) . .
C1 C2 C3 C4 -1.8(4) . .
O8 C2 C3 C7 -2.0(4) . .
C1 C2 C3 C7 177.4(2) . .
C2 C3 C4 C5 0.2(4) . .
C7 C3 C4 C5 -178.9(3) . .
C3 C4 C5 C6 1.4(5) . .
C3 C4 C5 C11 -179.6(3) . .
O7 C1 C6 C5 -179.9(3) . .
C2 C1 C6 C5 -0.3(4) . .
C4 C5 C6 C1 -1.3(4) . .
C11 C5 C6 C1 179.7(3) . .
C4 C3 C7 C8 -122.2(3) . .
C2 C3 C7 C8 58.7(4) . .
C4 C3 C7 C9 116.7(3) . .
C2 C3 C7 C9 -62.4(3) . .
C4 C3 C7 C10 -2.2(4) . .
C2 C3 C7 C10 178.6(3) . .
C4 C5 C11 C12Y 129.3(9) . .
C6 C5 C11 C12Y -51.7(9) . .
C4 C5 C11 C14X -63.5(6) . .
C6 C5 C11 C14X 115.5(5) . .
C4 C5 C11 C12X 171.5(5) . .
C6 C5 C11 C12X -9.5(6) . .
C4 C5 C11 C13Y 11.6(9) . .
C6 C5 C11 C13Y -169.4(9) . .
C4 C5 C11 C13X 60.6(5) . .
C6 C5 C11 C13X -120.4(5) . .
C4 C5 C11 C14Y -118.9(7) . .
C6 C5 C11 C14Y 60.0(7) . .
V3 O9 C15 C20 178.1(2) . .
V2 O9 C15 C20 -1.6(4) . .
V3 O9 C15 C16 -1.1(3) . .
V2 O9 C15 C16 179.2(2) . .
V3 O10 C16 C17 -179.8(2) . .
V3 O10 C16 C15 0.1(3) . .
C20 C15 C16 O10 -178.5(2) . .
O9 C15 C16 O10 0.7(3) . .
C20 C15 C16 C17 1.4(4) . .
O9 C15 C16 C17 -179.4(2) . .
O10 C16 C17 C18 178.5(2) . .
C15 C16 C17 C18 -1.4(4) . .
O10 C16 C17 C21 -2.0(4) . .
C15 C16 C17 C21 178.1(2) . .
C16 C17 C18 C19 0.4(4) . .
C21 C17 C18 C19 -179.1(3) . .
C17 C18 C19 C20 0.8(4) . .
C17 C18 C19 C25 -179.7(2) . .
O9 C15 C20 C19 -179.3(2) . .
C16 C15 C20 C19 -0.2(4) . .
C18 C19 C20 C15 -0.9(4) . .
C25 C19 C20 C15 179.6(2) . .
C18 C17 C21 C24 118.6(3) . .
C16 C17 C21 C24 -60.9(3) . .
C18 C17 C21 C22 -0.5(4) . .
C16 C17 C21 C22 -179.9(3) . .
C18 C17 C21 C23 -120.5(3) . .
C16 C17 C21 C23 60.1(3) . .
C18 C19 C25 C26 -6.2(4) . .
C20 C19 C25 C26 173.3(3) . .
C18 C19 C25 C27 115.3(3) . .
C20 C19 C25 C27 -65.2(3) . .
C18 C19 C25 C28 -126.6(3) . .
C20 C19 C25 C28 53.0(3) . .
